data_2225279
loop_
_publ_author_name
'Arslan, Hakan'
'Utku, Semra'
'Hardcastle, Kenneth I.'
'G\"ok\,ce, Mehtap'
'Lense, Sheri'

_publ_section_title
;
 3-Chloro-6-{4-[3-(trifluoromethyl)phenyl]piperazin-1-yl}pyridazine
;
_journal_coeditor_code HG2643
_journal_issue 3
_journal_name_full 'Acta Crystallographica Section E'
_journal_page_first o532
_journal_paper_doi 10.1107/S1600536810004137
_journal_volume 66
_journal_year 2010
_chemical_formula_iupac 'C15 H14 Cl F3 N4'
_chemical_formula_moiety 'C15 H14 Cl F3 N4'
_chemical_formula_sum 'C15 H14 Cl F3 N4'
_chemical_formula_weight 342.75
_chemical_name_common 3-chloro-6-{4-[3-(trifluoromethyl)phenyl]piperazin-1-yl}pyridazine
_chemical_name_systematic
;
3-Chloro-6-{4-[3-(trifluoromethyl)phenyl]piperazin-1-yl}pyridazine
;
_space_group_IT_number 14
_symmetry_cell_setting monoclinic
_symmetry_space_group_name_Hall '-P 2ybc'
_symmetry_space_group_name_H-M 'P 1 21/c 1'
_atom_sites_solution_hydrogens geom
_atom_sites_solution_primary direct
_atom_sites_solution_secondary difmap
_audit_creation_method SHELXL-97
_cell_angle_alpha 90.00
_cell_angle_beta 99.890(9)
_cell_angle_gamma 90.00
_cell_formula_units_Z 4
_cell_length_a 9.461(6)
_cell_length_b 6.557(4)
_cell_length_c 24.123(16)
_cell_measurement_reflns_used 7857
_cell_measurement_temperature 173(2)
_cell_measurement_theta_max 29.71
_cell_measurement_theta_min 2.19
_cell_volume 1474.3(16)
_computing_cell_refinement 'SAINT (Bruker, 2008)'
_computing_data_collection 'APEX2 (Bruker, 2008)'
_computing_data_reduction 'SAINT (Bruker, 2008)'
_computing_molecular_graphics 'SHELXTL (Sheldrick, 2008)'
_computing_publication_material 'SHELXTL (Sheldrick, 2008)'
_computing_structure_refinement 'SHELXL97 (Sheldrick, 2008)'
_computing_structure_solution 'SHELXS97 (Sheldrick, 2008)'
_diffrn_ambient_temperature 173(2)
_diffrn_measured_fraction_theta_full 1.000
_diffrn_measured_fraction_theta_max 1.000
_diffrn_measurement_device_type 'Bruker APEXII CCD'
_diffrn_measurement_method '\f and \w scans'
_diffrn_radiation_monochromator graphite
_diffrn_radiation_source 'fine-focus sealed tube'
_diffrn_radiation_type MoK\a
_diffrn_radiation_wavelength 0.71073
_diffrn_reflns_av_R_equivalents 0.0653
_diffrn_reflns_av_sigmaI/netI 0.0355
_diffrn_reflns_limit_h_max 12
_diffrn_reflns_limit_h_min -12
_diffrn_reflns_limit_k_max 8
_diffrn_reflns_limit_k_min -8
_diffrn_reflns_limit_l_max 31
_diffrn_reflns_limit_l_min -31
_diffrn_reflns_number 19935
_diffrn_reflns_theta_full 27.50
_diffrn_reflns_theta_max 27.50
_diffrn_reflns_theta_min 1.71
_diffrn_standards_number 0
_exptl_absorpt_coefficient_mu 0.296
_exptl_absorpt_correction_T_max 0.9323
_exptl_absorpt_correction_T_min 0.8881
_exptl_absorpt_correction_type multi-scan
_exptl_absorpt_process_details '(SADABS; Bruker, 2008)'
_exptl_crystal_colour colourless
_exptl_crystal_density_diffrn 1.544
_exptl_crystal_density_method 'not measured'
_exptl_crystal_description block
_exptl_crystal_F_000 704
_exptl_crystal_size_max 0.41
_exptl_crystal_size_mid 0.25
_exptl_crystal_size_min 0.24
_refine_diff_density_max 0.322
_refine_diff_density_min -0.228
_refine_ls_extinction_method none
_refine_ls_goodness_of_fit_ref 1.056
_refine_ls_hydrogen_treatment constr
_refine_ls_matrix_type full
_refine_ls_number_parameters 208
_refine_ls_number_reflns 3385
_refine_ls_number_restraints 0
_refine_ls_restrained_S_all 1.056
_refine_ls_R_factor_all 0.0484
_refine_ls_R_factor_gt 0.0362
_refine_ls_shift/su_max 0.005
_refine_ls_shift/su_mean 0.001
_refine_ls_structure_factor_coef Fsqd
_refine_ls_weighting_details 'calc w=1/[\s^2^(Fo^2^)+(0.0589P)^2^+0.1216P] where P=(Fo^2^+2Fc^2^)/3'
_refine_ls_weighting_scheme calc
_refine_ls_wR_factor_gt 0.0946
_refine_ls_wR_factor_ref 0.1008
_reflns_number_gt 2781
_reflns_number_total 3385
_reflns_threshold_expression I>2sigma(I)
_cod_data_source_file hg2643.cif
_cod_data_source_block I
_cod_original_cell_volume 1474.1(16)
_cod_original_sg_symbol_H-M 'P 21/c'
_cod_database_code 2225279
_cod_database_fobs_code 2225279

loop_
_symmetry_equiv_pos_as_xyz
'x, y, z'
'-x, y+1/2, -z+1/2'
'-x, -y, -z'
'x, -y-1/2, z-1/2'

loop_
_atom_site_type_symbol
_atom_site_label
_atom_site_fract_x
_atom_site_fract_y
_atom_site_fract_z
_atom_site_U_iso_or_equiv
_atom_site_adp_type
_atom_site_calc_flag
_atom_site_refinement_flags
_atom_site_occupancy
_atom_site_disorder_assembly
_atom_site_disorder_group
C C1 1.35124(16) 0.4693(2) 0.76675(6) 0.0301(3) Uani d . 1 . .
C C2 1.23214(15) 0.35744(19) 0.78778(5) 0.0228(3) Uani d . 1 . .
C C3 1.15571(14) 0.45817(19) 0.82401(5) 0.0212(3) Uani d . 1 . .
H H3 1.1811 0.5939 0.8354 0.025 Uiso calc R 1 . .
C C4 1.04104(14) 0.36134(18) 0.84400(5) 0.0194(3) Uani d . 1 . .
C C5 1.01095(15) 0.65546(17) 0.90409(6) 0.0235(3) Uani d . 1 . .
H H5A 1.0563 0.7374 0.8775 0.028 Uiso calc R 1 . .
H H5B 1.0856 0.6219 0.9368 0.028 Uiso calc R 1 . .
C C6 0.89367(15) 0.78043(18) 0.92372(6) 0.0241(3) Uani d . 1 . .
H H6A 0.9364 0.9031 0.9439 0.029 Uiso calc R 1 . .
H H6B 0.8240 0.8262 0.8906 0.029 Uiso calc R 1 . .
C C7 0.74380(13) 0.76537(18) 0.99646(5) 0.0186(3) Uani d . 1 . .
C C8 0.62135(14) 0.9883(2) 1.06758(5) 0.0220(3) Uani d . 1 . .
C C9 0.60062(14) 0.7770(2) 1.06879(5) 0.0236(3) Uani d . 1 . .
H H6 0.5458 0.7163 1.0939 0.028 Uiso calc R 1 . .
C C10 0.66253(14) 0.66193(19) 1.03229(5) 0.0221(3) Uani d . 1 . .
H H10 0.6517 0.5179 1.0309 0.027 Uiso calc R 1 . .
C C11 0.76124(14) 0.47012(18) 0.93414(6) 0.0223(3) Uani d . 1 . .
H H11A 0.6846 0.5022 0.9019 0.027 Uiso calc R 1 . .
H H11B 0.7183 0.3881 0.9614 0.027 Uiso calc R 1 . .
C C12 0.87797(15) 0.34660(18) 0.91356(6) 0.0226(3) Uani d . 1 . .
H H12A 0.9476 0.2987 0.9464 0.027 Uiso calc R 1 . .
H H12B 0.8344 0.2250 0.8930 0.027 Uiso calc R 1 . .
C C13 1.01216(15) 0.15733(18) 0.82706(5) 0.0238(3) Uani d . 1 . .
H H13 0.9365 0.0862 0.8399 0.029 Uiso calc R 1 . .
C C14 1.09205(16) 0.05852(19) 0.79199(5) 0.0277(3) Uani d . 1 . .
H H14 1.0708 -0.0796 0.7819 0.033 Uiso calc R 1 . .
C C15 1.20215(16) 0.1564(2) 0.77128(6) 0.0268(3) Uani d . 1 . .
H H15 1.2552 0.0886 0.7467 0.032 Uiso calc R 1 . .
Cl Cl1 0.54631(4) 1.14481(6) 1.113190(14) 0.03333(13) Uani d . 1 . .
F F1 1.47712(10) 0.45600(17) 0.80245(4) 0.0510(3) Uani d . 1 . .
F F2 1.37526(11) 0.39838(16) 0.71726(4) 0.0517(3) Uani d . 1 . .
F F3 1.32478(10) 0.66983(13) 0.75974(4) 0.0438(3) Uani d . 1 . .
N N1 0.95396(11) 0.46588(15) 0.87639(4) 0.0201(2) Uani d . 1 . .
N N2 0.81888(12) 0.66056(15) 0.96101(4) 0.0201(2) Uani d . 1 . .
N N3 0.75776(12) 0.96974(15) 0.99729(4) 0.0233(3) Uani d . 1 . .
N N4 0.69511(12) 1.08204(16) 1.03382(5) 0.0248(3) Uani d . 1 . .

loop_
_atom_site_aniso_label
_atom_site_aniso_U_11
_atom_site_aniso_U_22
_atom_site_aniso_U_33
_atom_site_aniso_U_12
_atom_site_aniso_U_13
_atom_site_aniso_U_23
C1 0.0290(8) 0.0347(7) 0.0294(7) -0.0006(6) 0.0132(6) -0.0075(6)
C2 0.0230(7) 0.0259(6) 0.0203(6) 0.0020(5) 0.0054(5) -0.0013(5)
C3 0.0239(7) 0.0189(6) 0.0219(6) -0.0001(5) 0.0065(5) -0.0028(5)
C4 0.0236(7) 0.0184(6) 0.0163(6) 0.0026(5) 0.0040(5) 0.0014(4)
C5 0.0269(7) 0.0156(6) 0.0314(7) -0.0049(5) 0.0147(6) -0.0026(5)
C6 0.0318(8) 0.0149(5) 0.0298(7) -0.0027(5) 0.0175(6) 0.0001(5)
C7 0.0176(7) 0.0194(6) 0.0189(6) -0.0007(5) 0.0032(5) 0.0011(4)
C8 0.0196(7) 0.0285(6) 0.0181(6) 0.0016(5) 0.0038(5) -0.0036(5)
C9 0.0201(7) 0.0307(7) 0.0211(6) -0.0022(5) 0.0063(5) 0.0041(5)
C10 0.0225(7) 0.0202(6) 0.0244(6) -0.0025(5) 0.0063(5) 0.0031(5)
C11 0.0231(7) 0.0182(6) 0.0274(7) -0.0055(5) 0.0094(5) -0.0023(5)
C12 0.0281(8) 0.0144(5) 0.0278(7) -0.0037(5) 0.0118(6) -0.0007(5)
C13 0.0314(8) 0.0186(6) 0.0226(6) -0.0027(5) 0.0081(6) 0.0012(5)
C14 0.0415(9) 0.0184(6) 0.0237(6) 0.0011(6) 0.0073(6) -0.0026(5)
C15 0.0324(8) 0.0258(7) 0.0237(7) 0.0055(5) 0.0089(6) -0.0042(5)
Cl1 0.0347(2) 0.0404(2) 0.0277(2) 0.00403(15) 0.01307(16) -0.00988(14)
F1 0.0271(6) 0.0704(7) 0.0556(6) -0.0063(5) 0.0077(5) 0.0012(5)
F2 0.0615(7) 0.0616(6) 0.0419(6) -0.0158(5) 0.0369(5) -0.0197(5)
F3 0.0458(6) 0.0321(5) 0.0617(6) -0.0037(4) 0.0324(5) 0.0035(4)
N1 0.0250(6) 0.0148(5) 0.0228(5) -0.0022(4) 0.0107(5) -0.0010(4)
N2 0.0239(6) 0.0144(5) 0.0246(6) -0.0032(4) 0.0115(5) 0.0001(4)
N3 0.0279(7) 0.0186(5) 0.0261(6) -0.0026(4) 0.0121(5) -0.0027(4)
N4 0.0279(7) 0.0225(5) 0.0258(6) -0.0017(5) 0.0096(5) -0.0057(4)

loop_
_atom_type_symbol
_atom_type_description
_atom_type_scat_dispersion_real
_atom_type_scat_dispersion_imag
_atom_type_scat_source
C C 0.0033 0.0016 'International Tables Vol C Tables 4.2.6.8 and 6.1.1.4'
H H 0.0000 0.0000 'International Tables Vol C Tables 4.2.6.8 and 6.1.1.4'
N N 0.0061 0.0033 'International Tables Vol C Tables 4.2.6.8 and 6.1.1.4'
F F 0.0171 0.0103 'International Tables Vol C Tables 4.2.6.8 and 6.1.1.4'
Cl Cl 0.1484 0.1585 'International Tables Vol C Tables 4.2.6.8 and 6.1.1.4'

loop_
_geom_angle_atom_site_label_1
_geom_angle_atom_site_label_2
_geom_angle_atom_site_label_3
_geom_angle_site_symmetry_1
_geom_angle_site_symmetry_3
_geom_angle
_geom_angle_publ_flag
F2 C1 F3 . . 106.53(12) ?
F2 C1 F1 . . 106.34(12) ?
F3 C1 F1 . . 105.59(12) ?
F2 C1 C2 . . 112.59(12) ?
F3 C1 C2 . . 112.66(11) ?
F1 C1 C2 . . 112.60(13) ?
C15 C2 C3 . . 121.75(12) ?
C15 C2 C1 . . 119.53(12) ?
C3 C2 C1 . . 118.72(12) ?
C2 C3 C4 . . 120.89(12) ?
C2 C3 H3 . . 119.6 ?
C4 C3 H3 . . 119.6 ?
N1 C4 C13 . . 121.30(11) ?
N1 C4 C3 . . 121.89(11) ?
C13 C4 C3 . . 116.70(11) ?
N1 C5 C6 . . 111.56(11) ?
N1 C5 H5A . . 109.3 ?
C6 C5 H5A . . 109.3 ?
N1 C5 H5B . . 109.3 ?
C6 C5 H5B . . 109.3 ?
H5A C5 H5B . . 108.0 ?
N2 C6 C5 . . 110.97(11) ?
N2 C6 H6A . . 109.4 ?
C5 C6 H6A . . 109.4 ?
N2 C6 H6B . . 109.4 ?
C5 C6 H6B . . 109.4 ?
H6A C6 H6B . . 108.0 ?
N3 C7 N2 . . 116.34(10) ?
N3 C7 C10 . . 121.81(11) ?
N2 C7 C10 . . 121.77(12) ?
N4 C8 C9 . . 124.58(11) ?
N4 C8 Cl1 . . 115.68(10) ?
C9 C8 Cl1 . . 119.73(10) ?
C10 C9 C8 . . 117.13(12) ?
C10 C9 H6 . . 121.4 ?
C8 C9 H6 . . 121.4 ?
C9 C10 C7 . . 117.68(12) ?
C9 C10 H10 . . 121.2 ?
C7 C10 H10 . . 121.2 ?
N2 C11 C12 . . 111.21(11) ?
N2 C11 H11A . . 109.4 ?
C12 C11 H11A . . 109.4 ?
N2 C11 H11B . . 109.4 ?
C12 C11 H11B . . 109.4 ?
H11A C11 H11B . . 108.0 ?
N1 C12 C11 . . 112.04(11) ?
N1 C12 H12A . . 109.2 ?
C11 C12 H12A . . 109.2 ?
N1 C12 H12B . . 109.2 ?
C11 C12 H12B . . 109.2 ?
H12A C12 H12B . . 107.9 ?
C14 C13 C4 . . 121.34(12) ?
C14 C13 H13 . . 119.3 ?
C4 C13 H13 . . 119.3 ?
C15 C14 C13 . . 121.65(12) ?
C15 C14 H14 . . 119.2 ?
C13 C14 H14 . . 119.2 ?
C14 C15 C2 . . 117.62(12) ?
C14 C15 H15 . . 121.2 ?
C2 C15 H15 . . 121.2 ?
C4 N1 C12 . . 118.34(10) ?
C4 N1 C5 . . 117.42(11) ?
C12 N1 C5 . . 110.68(10) ?
C7 N2 C6 . . 117.79(10) ?
C7 N2 C11 . . 120.25(11) ?
C6 N2 C11 . . 111.53(10) ?
C7 N3 N4 . . 119.73(10) ?
C8 N4 N3 . . 119.05(11) ?

loop_
_geom_bond_atom_site_label_1
_geom_bond_atom_site_label_2
_geom_bond_site_symmetry_2
_geom_bond_distance
_geom_bond_publ_flag
C1 F2 . 1.3364(16) ?
C1 F3 . 1.3439(18) ?
C1 F1 . 1.3472(18) ?
C1 C2 . 1.504(2) ?
C2 C15 . 1.3920(19) ?
C2 C3 . 1.3928(18) ?
C3 C4 . 1.4114(18) ?
C3 H3 . 0.9500 ?
C4 N1 . 1.4073(16) ?
C4 C13 . 1.4115(18) ?
C5 N1 . 1.4691(17) ?
C5 C6 . 1.5190(18) ?
C5 H5A . 0.9900 ?
C5 H5B . 0.9900 ?
C6 N2 . 1.4650(16) ?
C6 H6A . 0.9900 ?
C6 H6B . 0.9900 ?
C7 N3 . 1.3462(17) ?
C7 N2 . 1.3845(16) ?
C7 C10 . 1.4236(17) ?
C8 N4 . 1.3129(17) ?
C8 C9 . 1.400(2) ?
C8 Cl1 . 1.7425(14) ?
C9 C10 . 1.3654(18) ?
C9 H6 . 0.9500 ?
C10 H10 . 0.9500 ?
C11 N2 . 1.4681(17) ?
C11 C12 . 1.5199(18) ?
C11 H11A . 0.9900 ?
C11 H11B . 0.9900 ?
C12 N1 . 1.4676(16) ?
C12 H12A . 0.9900 ?
C12 H12B . 0.9900 ?
C13 C14 . 1.3878(19) ?
C13 H13 . 0.9500 ?
C14 C15 . 1.388(2) ?
C14 H14 . 0.9500 ?
C15 H15 . 0.9500 ?
N3 N4 . 1.3600(15) ?

loop_
_geom_hbond_atom_site_label_D
_geom_hbond_atom_site_label_H
_geom_hbond_atom_site_label_A
_geom_hbond_site_symmetry_A
_geom_hbond_distance_DH
_geom_hbond_distance_HA
_geom_hbond_distance_DA
_geom_hbond_angle_DHA
C11 H11B N4 1_545 0.99 2.69 3.628(2) 158

loop_
_cod_related_entry_id
_cod_related_entry_database
_cod_related_entry_code
1 ChemSpider 14335458
